data_7053791
loop_
_publ_author_name
'Aubouy, Laurent'
'Huby, Nolwenn'
'Hirsch, Lionel'
'van der Lee, Arie'
'Gerbier, Philippe'

_publ_section_title
;
 Molecular engineering to improve the charge carrier balance in
 single-layer silole-based OLEDs
;
_journal_issue 6
_journal_name_full 'New Journal of Chemistry'
_journal_page_first 1290
_journal_paper_doi 10.1039/b900780f
_journal_volume 33
_journal_year 2009
_chemical_formula_moiety 'C56 H44 Br2 Cl4 Si2'
_chemical_formula_sum 'C56 H44 Br2 Cl4 Si2'
_chemical_formula_weight 1074.78
_space_group_IT_number 15
_symmetry_cell_setting monoclinic
_symmetry_space_group_name_Hall '-C 2yc'
_symmetry_space_group_name_H-M 'C 1 2/c 1'
_atom_sites_solution_hydrogens geom
_atom_sites_solution_primary direct
_audit_creation_date 08-05-28
_audit_creation_method CRYSTALS_ver_12.85
_cell_angle_alpha 90
_cell_angle_beta 98.256(4)
_cell_angle_gamma 90
_cell_formula_units_Z 4
_cell_length_a 13.8694(8)
_cell_length_b 14.3213(8)
_cell_length_c 26.3741(14)
_cell_measurement_reflns_used 10077
_cell_measurement_temperature 173
_cell_measurement_theta_max 32.4427
_cell_measurement_theta_min 2.7005
_cell_volume 5184.3(5)
_computing_cell_refinement
;
CrysAlis RED, Oxford Diffraction Ltd.,
Version 1.171.32.5 (release 08-05-2007 CrysAlis171 .NET)
(compiled May 8 2007,13:10:02)
;
_computing_data_collection
;
CrysAlis CCD, Oxford Diffraction Ltd.,
Version 1.171.32.5 (release 08-05-2007 CrysAlis171 .NET)
(compiled May 8 2007,13:10:02)
;
_computing_data_reduction
;
CrysAlis RED, Oxford Diffraction Ltd.,
Version 1.171.32.5 (release 08-05-2007 CrysAlis171 .NET)
(compiled May 8 2007,13:10:02)
;
_computing_molecular_graphics 'CAMERON (Watkin et al., 1996)'
_computing_publication_material 'CRYSTALS (Betteridge et al., 2003)'
_computing_structure_refinement 'CRYSTALS (Betteridge et al., 2003)'
_computing_structure_solution 'Superflip (Palatinus & Chapuis, 2006)'
_diffrn_ambient_temperature 173
_diffrn_detector_area_resol_mean 8.4205
_diffrn_measured_fraction_theta_full 0.996
_diffrn_measured_fraction_theta_max 0.905
_diffrn_measurement_details
;
1 omega -54.00 61.00 1.0000 25.0000
omega____ theta____ kappa____ phi______ omega'___ theta'___ frames
- 30.0000 -79.0000 0.0000 0.0000 0.0000 115

2 omega -54.00 61.00 1.0000 25.0000
omega____ theta____ kappa____ phi______ omega'___ theta'___ frames
- 30.0000 -79.0000 90.0000 0.0000 0.0000 115

3 omega -54.00 61.00 1.0000 25.0000
omega____ theta____ kappa____ phi______ omega'___ theta'___ frames
- 30.0000 -79.0000 180.0000 0.0000 0.0000 115

4 omega -54.00 61.00 1.0000 25.0000
omega____ theta____ kappa____ phi______ omega'___ theta'___ frames
- 30.0000 -79.0000 270.0000 0.0000 0.0000 115

5 omega -111.00 10.00 1.0000 25.0000
omega____ theta____ kappa____ phi______ omega'___ theta'___ frames
- -25.0000 -80.0000 100.0000 0.0000 0.0000 121

6 omega -116.00 71.00 1.0000 25.0000
omega____ theta____ kappa____ phi______ omega'___ theta'___ frames
- -25.0000 -10.0000 180.0000 0.0000 0.0000 187

7 omega -110.00 12.00 1.0000 25.0000
omega____ theta____ kappa____ phi______ omega'___ theta'___ frames
- -25.0000 -80.0000 0.0000 0.0000 0.0000 122

;
_diffrn_measurement_device 'Oxford Diffraction XCALIBUR'
_diffrn_measurement_device_type Area
_diffrn_measurement_method \w
_diffrn_orient_matrix_UB_11 0.0126722596
_diffrn_orient_matrix_UB_12 -0.0166904149
_diffrn_orient_matrix_UB_13 0.0254310468
_diffrn_orient_matrix_UB_21 -0.0284439785
_diffrn_orient_matrix_UB_22 0.0359184683
_diffrn_orient_matrix_UB_23 0.0090506787
_diffrn_orient_matrix_UB_31 -0.0412597059
_diffrn_orient_matrix_UB_32 -0.0297923648
_diffrn_orient_matrix_UB_33 -0.0033308947
_diffrn_radiation_monochromator graphite
_diffrn_radiation_source 'Enhance (Mo) X-ray Source'
_diffrn_radiation_type 'Mo K\a'
_diffrn_radiation_wavelength 0.71069
_diffrn_reflns_av_R_equivalents 0.059
_diffrn_reflns_av_sigmaI/netI 0.047
_diffrn_reflns_limit_h_max 18
_diffrn_reflns_limit_h_min -19
_diffrn_reflns_limit_k_max 19
_diffrn_reflns_limit_k_min -21
_diffrn_reflns_limit_l_max 39
_diffrn_reflns_limit_l_min -39
_diffrn_reflns_number 50775
_diffrn_reflns_theta_full 29.945
_diffrn_reflns_theta_max 32.549
_diffrn_reflns_theta_min 2.707
_diffrn_standards_decay_% 0
_diffrn_standards_interval_count ' 30 frames'
_diffrn_standards_number ' 2 frames'
_exptl_absorpt_coefficient_mu 1.852
_exptl_absorpt_correction_T_max 1.00000
_exptl_absorpt_correction_T_min 0.91726
_exptl_absorpt_correction_type multi-scan
_exptl_absorpt_process_details
;
CrysAlis RED, Oxford Diffraction Ltd.,
Version 1.171.32.5 (release 08-05-2007 CrysAlis171 .NET)
(compiled May 8 2007,13:10:02)
Empirical absorption correction using spherical harmonics,
implemented in SCALE3 ABSPACK scaling algorithm.
;
_exptl_crystal_colour 'yellow transparant'
_exptl_crystal_density_diffrn 1.377
_exptl_crystal_density_method 'not measured'
_exptl_crystal_F_000 2184.027
_exptl_crystal_size_max 0.35
_exptl_crystal_size_mid 0.25
_exptl_crystal_size_min 0.20
_refine_diff_density_max 0.63
_refine_diff_density_min -0.61
_refine_ls_extinction_method None
_refine_ls_goodness_of_fit_ref 1.1260
_refine_ls_hydrogen_treatment constr
_refine_ls_matrix_type full
_refine_ls_number_parameters 306
_refine_ls_number_reflns 3634
_refine_ls_number_restraints 2
_refine_ls_R_factor_all 0.1198
_refine_ls_R_factor_gt 0.0391
_refine_ls_shift/su_max 0.000882
_refine_ls_structure_factor_coef F
_refine_ls_weighting_details
;
Method, part 1, Chebychev polynomial, (Watkin, 1994, Prince, 1982)
[weight] = 1.0/[A~0~*T~0~(x)+A~1~*T~1~(x) ... +A~n-1~]*T~n-1~(x)]
where A~i~ are the Chebychev coefficients listed below and x= Fcalc/Fmax
Method = Robust Weighting (Prince, 1982)
W = [weight] * [1-(deltaF/6*sigmaF)^2^]^2^
A~i~ are:
5.02 -5.94 3.60 -1.40
;
_refine_ls_weighting_scheme calc
_refine_ls_wR_factor_all 0.0720
_refine_ls_wR_factor_gt 0.0383
_refine_ls_wR_factor_ref 0.0383
_reflns_limit_h_max 19
_reflns_limit_h_min -19
_reflns_limit_k_max 21
_reflns_limit_k_min 0
_reflns_limit_l_max 39
_reflns_limit_l_min 0
_reflns_number_gt 3634
_reflns_number_total 8532
_reflns_threshold_expression I>2.0\s(I)
_oxford_diffrn_Wilson_B_factor 0.00
_oxford_diffrn_Wilson_scale 0.00
_oxford_refine_ls_r_factor_ref 0.0391
_oxford_refine_ls_scale 0.6414(7)
_oxford_reflns_number_all 8532
_oxford_reflns_threshold_expression_ref I>2.0\s(I)
_cod_data_source_file b900780fsup1.cif
_cod_data_source_block 1
_cod_depositor_comments
;
The following automatic conversions were performed:

'_symmetry_cell_setting' value 'Monoclinic' changed to 'monoclinic'
according to /home/saulius/struct/CIF-dictionaries/cif_core.dic
dictionary named 'cif_core.dic' version 2.4.2 from 2011-04-26.

Automatic conversion script
Id: cif_fix_values 1891 2012-01-12 08:04:46Z andrius 
;
_cod_original_cell_volume 5184.4(5)
_cod_original_sg_symbol_H-M 'C 1 2/c 1 '
_cod_database_code 7053791

loop_
_symmetry_equiv_pos_as_xyz
x,y,z
-x,-y,-z
x+1/2,y+1/2,z
-x+1/2,-y+1/2,-z
-x,y,-z+1/2
x,-y,z+1/2
-x+1/2,y+1/2,-z+1/2
x+1/2,-y+1/2,z+1/2

loop_
_atom_site_label
_atom_site_type_symbol
_atom_site_fract_x
_atom_site_fract_y
_atom_site_fract_z
_atom_site_U_iso_or_equiv
_atom_site_occupancy
_atom_site_adp_type
_atom_site_refinement_flags_posn
_atom_site_refinement_flags_occupancy
Br1 Br 0.80760(3) 0.12255(3) 0.666100(13) 0.0465 1.0000 Uani . .
C2 C 0.7809(2) 0.0820(2) 0.59703(11) 0.0306 1.0000 Uani . .
C3 C 0.8023(2) -0.0090(2) 0.58532(11) 0.0341 1.0000 Uani . .
C4 C 0.7818(2) -0.0402(2) 0.53521(11) 0.0303 1.0000 Uani . .
C5 C 0.7387(2) 0.0182(2) 0.49583(10) 0.0247 1.0000 Uani . .
C6 C 0.7105(2) -0.0139(2) 0.44238(10) 0.0253 1.0000 Uani . .
Si7 Si 0.59740(6) 0.02186(6) 0.39880(3) 0.0257 1.0000 Uani . .
C8 C 0.6207(2) -0.0643(2) 0.34881(10) 0.0255 1.0000 Uani . .
C9 C 0.7063(2) -0.1079(2) 0.36525(10) 0.0261 1.0000 Uani . .
C10 C 0.7542(2) -0.0811(2) 0.41775(10) 0.0240 1.0000 Uani . .
C11 C 0.8430(2) -0.1327(2) 0.44051(10) 0.0253 1.0000 Uani . .
C12 C 0.8348(3) -0.2258(2) 0.45370(12) 0.0358 1.0000 Uani . .
C13 C 0.9133(3) -0.2728(3) 0.48000(14) 0.0482 1.0000 Uani . .
C14 C 1.0008(3) -0.2292(3) 0.49136(14) 0.0523 1.0000 Uani . .
C15 C 1.0119(2) -0.1384(3) 0.47686(14) 0.0489 1.0000 Uani . .
C16 C 0.9329(2) -0.0890(3) 0.45167(12) 0.0358 1.0000 Uani . .
H17 H 0.9392 -0.0267 0.4431 0.0550 1.0000 Uiso R .
H18 H 1.0702 -0.1094 0.4836 0.0550 1.0000 Uiso R .
H19 H 1.0526 -0.2616 0.5087 0.0550 1.0000 Uiso R .
H20 H 0.9064 -0.3339 0.4897 0.0550 1.0000 Uiso R .
H21 H 0.7751 -0.2567 0.4447 0.0350 1.0000 Uiso R .
C22 C 0.7537(2) -0.1790(2) 0.33571(11) 0.0327 1.0000 Uani . .
C23 C 0.8448(3) -0.1625(3) 0.32134(13) 0.0463 1.0000 Uani . .
C24 C 0.8877(3) -0.2293(4) 0.29392(15) 0.0646 1.0000 Uani . .
C25 C 0.8433(4) -0.3124(4) 0.28201(16) 0.0748 1.0000 Uani . .
C26 C 0.7541(4) -0.3310(3) 0.29649(16) 0.0681 1.0000 Uani . .
C27 C 0.7088(3) -0.2640(3) 0.32309(14) 0.0480 1.0000 Uani . .
H28 H 0.6469 -0.2757 0.3323 0.0600 1.0000 Uiso R .
H29 H 0.7240 -0.3876 0.2894 0.0600 1.0000 Uiso R .
H30 H 0.8732 -0.3560 0.2642 0.0600 1.0000 Uiso R .
H31 H 0.9467 -0.2161 0.2840 0.0600 1.0000 Uiso R .
H32 H 0.8761 -0.1062 0.3290 0.0600 1.0000 Uiso R .
C33 C 0.5603(2) -0.0728(2) 0.29806(10) 0.0254 1.0000 Uani . .
C34 C 0.6000(2) -0.0737(2) 0.25260(11) 0.0303 1.0000 Uani . .
C35 C 0.5408(2) -0.0723(2) 0.20565(11) 0.0317 1.0000 Uani . .
H36 H 0.5687 -0.0714 0.1760 0.0350 1.0000 Uiso R .
H37 H 0.6672 -0.0740 0.2535 0.0350 1.0000 Uiso R .
C38 C 0.5983(3) 0.1421(2) 0.37317(13) 0.0472 1.0000 Uani . .
H39 H 0.6591 0.1568 0.3631 0.0500 1.0000 Uiso R .
H40 H 0.5502 0.1482 0.3444 0.0500 1.0000 Uiso R .
H41 H 0.5841 0.1852 0.3975 0.0500 1.0000 Uiso R .
C42 C 0.4850(2) -0.0007(3) 0.42737(12) 0.0418 1.0000 Uani . .
H43 H 0.4887 0.0328 0.4586 0.0500 1.0000 Uiso R .
H44 H 0.4303 0.0196 0.4048 0.0500 1.0000 Uiso R .
H45 H 0.4793 -0.0650 0.4335 0.0500 1.0000 Uiso R .
C46 C 0.7182(2) 0.1094(2) 0.50926(11) 0.0286 1.0000 Uani . .
C47 C 0.7394(2) 0.1415(2) 0.55945(11) 0.0310 1.0000 Uani . .
H48 H 0.7259 0.2035 0.5672 0.0350 1.0000 Uiso R .
H49 H 0.6889 0.1496 0.4837 0.0350 1.0000 Uiso R .
H50 H 0.7965 -0.1015 0.5280 0.0350 1.0000 Uiso R .
H51 H 0.8295 -0.0486 0.6106 0.0350 1.0000 Uiso R .
C52 C 1.1016(13) -0.1846(6) 0.6799(4) 0.080(3) 0.84(5) Uiso D P
C53 C 1.063(5) -0.192(3) 0.6862(15) 0.065(16) 0.16(5) Uiso D P
Cl54 Cl 1.0348(3) -0.2199(4) 0.61933(11) 0.0787(13) 0.54(1) Uiso D P
Cl55 Cl 1.0633(5) -0.1813(6) 0.61815(18) 0.086(2) 0.340(11) Uiso D P
Cl56 Cl 1.1421(10) -0.1277(11) 0.6296(6) 0.104(6) 0.129(6) Uiso D P
Cl57 Cl 1.1396(11) -0.0705(7) 0.6835(4) 0.065(4) 0.170(13) Uiso D P
Cl58 Cl 1.1680(8) -0.0907(7) 0.6680(5) 0.082(4) 0.199(10) Uiso D P
Cl59 Cl 1.087(2) -0.0694(11) 0.6841(6) 0.097(7) 0.118(9) Uiso D P
Cl60 Cl 1.0308(3) -0.0920(2) 0.71049(14) 0.1004(9) 0.5000 Uiso D P

loop_
_atom_site_aniso_label
_atom_site_aniso_U_11
_atom_site_aniso_U_22
_atom_site_aniso_U_33
_atom_site_aniso_U_23
_atom_site_aniso_U_13
_atom_site_aniso_U_12
Br1 0.0604(2) 0.0522(2) 0.02594(14) -0.00761(17) 0.00276(13) -0.0078(2)
C2 0.0267(16) 0.0397(18) 0.0248(13) -0.0024(12) 0.0022(11) -0.0060(14)
C3 0.0403(18) 0.0347(18) 0.0259(14) 0.0054(12) 0.0002(12) -0.0006(14)
C4 0.0364(18) 0.0259(16) 0.0283(14) 0.0007(11) 0.0038(12) 0.0031(13)
C5 0.0177(13) 0.0297(15) 0.0258(13) -0.0013(12) 0.0003(10) -0.0031(12)
C6 0.0242(14) 0.0260(15) 0.0238(13) 0.0013(11) -0.0028(10) -0.0004(12)
Si7 0.0237(4) 0.0294(4) 0.0222(4) 0.0000(3) -0.0024(3) 0.0035(3)
C8 0.0236(14) 0.0298(16) 0.0215(12) -0.0010(11) -0.0022(10) -0.0003(12)
C9 0.0261(14) 0.0296(16) 0.0217(12) -0.0011(11) 0.0005(10) -0.0009(12)
C10 0.0232(14) 0.0257(15) 0.0219(12) 0.0028(11) -0.0010(10) -0.0015(12)
C11 0.0218(13) 0.0337(16) 0.0196(11) -0.0024(11) 0.0002(10) 0.0047(12)
C12 0.0374(18) 0.0333(18) 0.0345(16) -0.0016(13) -0.0026(13) 0.0059(15)
C13 0.058(2) 0.040(2) 0.0430(19) 0.0007(16) -0.0034(17) 0.0229(19)
C14 0.042(2) 0.068(3) 0.044(2) -0.0061(19) -0.0062(16) 0.034(2)
C15 0.0195(16) 0.078(3) 0.047(2) -0.017(2) -0.0019(14) 0.0035(17)
C16 0.0282(17) 0.0443(19) 0.0345(16) -0.0028(14) 0.0029(13) 0.0002(14)
C22 0.0373(18) 0.0371(18) 0.0216(13) -0.0010(12) -0.0028(12) 0.0128(15)
C23 0.044(2) 0.063(2) 0.0329(17) 0.0009(17) 0.0072(15) 0.0153(19)
C24 0.054(3) 0.102(4) 0.039(2) 0.005(2) 0.0130(18) 0.037(3)
C25 0.105(4) 0.079(4) 0.040(2) -0.012(2) 0.006(2) 0.051(3)
C26 0.107(4) 0.044(2) 0.049(2) -0.0127(19) -0.006(2) 0.021(3)
C27 0.062(3) 0.037(2) 0.044(2) -0.0056(15) 0.0008(17) 0.0086(18)
C33 0.0254(15) 0.0253(16) 0.0244(13) -0.0009(11) -0.0004(11) 0.0022(12)
C34 0.0230(15) 0.0417(19) 0.0254(14) 0.0012(13) 0.0002(11) -0.0003(13)
C35 0.0290(16) 0.046(2) 0.0195(13) 0.0036(13) 0.0010(11) -0.0006(14)
C38 0.064(3) 0.038(2) 0.0358(17) 0.0061(15) -0.0053(16) 0.0067(18)
C42 0.0320(17) 0.060(2) 0.0330(16) -0.0079(16) 0.0041(13) 0.0025(16)
C46 0.0228(14) 0.0347(18) 0.0267(13) 0.0007(12) -0.0023(11) 0.0044(13)
C47 0.0254(16) 0.0326(18) 0.0345(15) -0.0043(12) 0.0032(12) 0.0014(12)

loop_
_atom_type_symbol
_atom_type_scat_dispersion_real
_atom_type_scat_dispersion_imag
_atom_type_scat_Cromer_Mann_a1
_atom_type_scat_Cromer_Mann_b1
_atom_type_scat_Cromer_Mann_a2
_atom_type_scat_Cromer_Mann_b2
_atom_type_scat_Cromer_Mann_a3
_atom_type_scat_Cromer_Mann_b3
_atom_type_scat_Cromer_Mann_a4
_atom_type_scat_Cromer_Mann_b4
_atom_type_scat_Cromer_Mann_c
_atom_type_scat_source
C 0.0033 0.0016 2.3100 20.8439 1.0200 10.2075 1.5886 0.5687 0.8650 51.6512 0.2156 'International Tables Vol C 4.2.6.8 and 6.1.1.4'
H 0.0000 0.0000 0.4930 10.5109 0.3229 26.1257 0.1402 3.1424 0.0408 57.7998 0.0030 'International Tables Vol C 4.2.6.8 and 6.1.1.4'
Si 0.0817 0.0704 6.2915 2.4386 3.0353 32.3337 1.9891 0.6785 1.5410 81.6937 1.1407 'International Tables Vol C 4.2.6.8 and 6.1.1.4'
Br -0.2901 2.4595 17.1789 2.1723 5.2358 16.5796 5.6377 0.2609 3.9851 41.4328 2.9557 'International Tables Vol C 4.2.6.8 and 6.1.1.4'
Cl 0.1484 0.1585 11.4604 0.0104 7.1964 1.1662 6.2556 18.5194 1.6455 47.7784 -9.5574 'International Tables Vol C 4.2.6.8 and 6.1.1.4'

loop_
_geom_angle_atom_site_label_1
_geom_angle_site_symmetry_1
_geom_angle_atom_site_label_2
_geom_angle_atom_site_label_3
_geom_angle_site_symmetry_3
_geom_angle
_geom_angle_publ_flag
Br1 . C2 C3 . 119.0(2) yes
Br1 . C2 C47 . 120.5(2) yes
C3 . C2 C47 . 120.5(3) yes
C2 . C3 C4 . 119.8(3) yes
C2 . C3 H51 . 120.1 no
C4 . C3 H51 . 120.1 no
C3 . C4 C5 . 121.5(3) yes
C3 . C4 H50 . 118.7 no
C5 . C4 H50 . 119.8 no
C4 . C5 C6 . 123.2(3) yes
C4 . C5 C46 . 116.9(3) yes
C6 . C5 C46 . 119.8(3) yes
C5 . C6 Si7 . 125.6(2) yes
C5 . C6 C10 . 127.0(3) yes
Si7 . C6 C10 . 107.0(2) yes
C6 . Si7 C8 . 92.15(13) yes
C6 . Si7 C38 . 115.39(16) yes
C8 . Si7 C38 . 110.25(15) yes
C6 . Si7 C42 . 112.36(14) yes
C8 . Si7 C42 . 114.37(15) yes
C38 . Si7 C42 . 111.15(18) yes
Si7 . C8 C9 . 108.1(2) yes
Si7 . C8 C33 . 124.0(2) yes
C9 . C8 C33 . 127.5(3) yes
C8 . C9 C10 . 115.4(3) yes
C8 . C9 C22 . 125.3(3) yes
C10 . C9 C22 . 119.3(2) yes
C9 . C10 C6 . 117.2(2) yes
C9 . C10 C11 . 118.5(2) yes
C6 . C10 C11 . 124.2(2) yes
C10 . C11 C12 . 119.1(3) yes
C10 . C11 C16 . 121.8(3) yes
C12 . C11 C16 . 119.0(3) yes
C11 . C12 C13 . 120.5(3) yes
C11 . C12 H21 . 119.4 no
C13 . C12 H21 . 120.1 no
C12 . C13 C14 . 120.1(4) yes
C12 . C13 H20 . 119.9 no
C14 . C13 H20 . 120.0 no
C13 . C14 C15 . 120.4(3) yes
C13 . C14 H19 . 119.1 no
C15 . C14 H19 . 120.5 no
C14 . C15 C16 . 120.3(3) yes
C14 . C15 H18 . 120.9 no
C16 . C15 H18 . 118.7 no
C15 . C16 C11 . 119.5(3) yes
C15 . C16 H17 . 120.7 no
C11 . C16 H17 . 119.7 no
C9 . C22 C23 . 120.8(3) yes
C9 . C22 C27 . 120.6(3) yes
C23 . C22 C27 . 118.6(3) yes
C22 . C23 C24 . 120.0(4) yes
C22 . C23 H32 . 120.4 no
C24 . C23 H32 . 119.5 no
C23 . C24 C25 . 120.8(5) yes
C23 . C24 H31 . 118.4 no
C25 . C24 H31 . 120.8 no
C24 . C25 C26 . 120.2(4) yes
C24 . C25 H30 . 119.6 no
C26 . C25 H30 . 120.2 no
C25 . C26 C27 . 119.8(5) yes
C25 . C26 H29 . 121.1 no
C27 . C26 H29 . 119.0 no
C26 . C27 C22 . 120.4(4) yes
C26 . C27 H28 . 120.2 no
C22 . C27 H28 . 119.3 no
C8 . C33 C35 5_655 119.8(3) yes
C8 . C33 C34 . 122.6(3) yes
C35 5_655 C33 C34 . 117.3(3) yes
C33 . C34 C35 . 120.9(3) yes
C33 . C34 H37 . 119.8 no
C35 . C34 H37 . 119.2 no
C33 5_655 C35 C34 . 121.7(3) yes
C33 5_655 C35 H36 . 118.8 no
C34 . C35 H36 . 119.5 no
Si7 . C38 H39 . 111.3 no
Si7 . C38 H40 . 109.9 no
H39 . C38 H40 . 108.2 no
Si7 . C38 H41 . 110.5 no
H39 . C38 H41 . 109.4 no
H40 . C38 H41 . 107.4 no
Si7 . C42 H43 . 108.7 no
Si7 . C42 H44 . 109.7 no
H43 . C42 H44 . 109.4 no
Si7 . C42 H45 . 109.8 no
H43 . C42 H45 . 109.9 no
H44 . C42 H45 . 109.3 no
C5 . C46 C47 . 121.9(3) yes
C5 . C46 H49 . 118.6 no
C47 . C46 H49 . 119.6 no
C46 . C47 C2 . 119.5(3) yes
C46 . C47 H48 . 119.9 no
C2 . C47 H48 . 120.7 no
Cl54 . C52 Cl55 . 22.3(3) yes
Cl54 . C52 Cl56 . 68.4(6) yes
Cl55 . C52 Cl56 . 46.8(7) yes
Cl54 . C52 Cl57 . 115.6(6) yes
Cl55 . C52 Cl57 . 94.6(7) yes
Cl56 . C52 Cl57 . 57.3(8) yes
Cl54 . C52 Cl58 . 106.6(7) yes
Cl55 . C52 Cl58 . 84.3(8) yes
Cl56 . C52 Cl58 . 39.7(7) yes
Cl57 . C52 Cl58 . 22.8(5) yes
Cl54 . C52 Cl59 . 106.7(8) yes
Cl55 . C52 Cl59 . 90.8(7) yes
Cl56 . C52 Cl59 . 68.8(9) yes
Cl57 . C52 Cl59 . 24.8(8) yes
Cl58 . C52 Cl59 . 45.3(11) yes
Cl54 . C52 Cl60 . 110.0(7) yes
Cl55 . C52 Cl60 . 106.7(6) yes
Cl56 . C52 Cl60 . 104.1(6) yes
Cl57 . C52 Cl60 . 59.0(6) yes
Cl58 . C52 Cl60 . 81.4(6) yes
Cl59 . C52 Cl60 . 37.4(9) yes
Cl54 . C53 Cl55 . 21.9(5) yes
Cl54 . C53 Cl56 . 58.9(18) yes
Cl55 . C53 Cl56 . 37.7(14) yes
Cl54 . C53 Cl57 . 102(3) yes
Cl55 . C53 Cl57 . 80(2) yes
Cl56 . C53 Cl57 . 45.8(16) yes
Cl54 . C53 Cl58 . 90(3) yes
Cl55 . C53 Cl58 . 68(2) yes
Cl56 . C53 Cl58 . 31.0(11) yes
Cl57 . C53 Cl58 . 18.2(7) yes
Cl54 . C53 Cl59 . 102(2) yes
Cl55 . C53 Cl59 . 82(2) yes
Cl56 . C53 Cl59 . 56.8(20) yes
Cl57 . C53 Cl59 . 20.6(11) yes
Cl58 . C53 Cl59 . 36.8(16) yes
Cl54 . C53 Cl60 . 123(2) yes
Cl55 . C53 Cl60 . 110.8(20) yes
Cl56 . C53 Cl60 . 95(2) yes
Cl57 . C53 Cl60 . 56.7(15) yes
Cl58 . C53 Cl60 . 74.8(20) yes
Cl59 . C53 Cl60 . 39.4(12) yes
C52 . Cl54 C53 . 19(2) yes
C52 . Cl54 Cl56 . 53.8(7) yes
C53 . Cl54 Cl56 . 70(2) yes
C53 . Cl55 C52 . 19.0(18) yes
C53 . Cl55 Cl56 . 87(2) yes
C52 . Cl55 Cl56 . 69.8(9) yes
C53 . Cl55 Cl57 . 54.4(18) yes
C52 . Cl55 Cl57 . 43.9(5) yes
Cl56 . Cl55 Cl57 . 38.4(8) yes
C53 . Cl55 Cl58 . 63(2) yes
C52 . Cl55 Cl58 . 48.7(6) yes
Cl56 . Cl55 Cl58 . 24.4(7) yes
Cl57 . Cl55 Cl58 . 15.4(4) yes
C53 . Cl55 Cl59 . 48.6(14) yes
C52 . Cl55 Cl59 . 45.1(5) yes
Cl56 . Cl55 Cl59 . 54.4(9) yes
Cl57 . Cl55 Cl59 . 17.2(6) yes
Cl58 . Cl55 Cl59 . 32.5(8) yes
C52 . Cl56 Cl54 . 57.7(6) yes
C52 . Cl56 C53 . 11.1(12) yes
Cl54 . Cl56 C53 . 51.0(11) yes
C52 . Cl56 Cl55 . 63.5(7) yes
Cl54 . Cl56 Cl55 . 8.0(3) yes
C53 . Cl56 Cl55 . 55.7(13) yes
C52 . Cl56 Cl57 . 61.3(6) yes
Cl54 . Cl56 Cl57 . 110.0(9) yes
C53 . Cl56 Cl57 . 62.7(11) yes
Cl55 . Cl56 Cl57 . 111.3(10) yes
C52 . Cl56 Cl58 . 68.6(9) yes
Cl54 . Cl56 Cl58 . 124.0(12) yes
C53 . Cl56 Cl58 . 73.4(14) yes
Cl55 . Cl56 Cl58 . 127.1(14) yes
Cl57 . Cl56 Cl58 . 19.2(8) yes
C52 . Cl56 Cl59 . 54.3(7) yes
Cl54 . Cl56 Cl59 . 91.2(9) yes
C53 . Cl56 Cl59 . 51.2(11) yes
Cl55 . Cl56 Cl59 . 91.1(11) yes
Cl57 . Cl56 Cl59 . 22.0(6) yes
Cl58 . Cl56 Cl59 . 41.1(12) yes
C52 . Cl57 C53 . 15.2(14) yes
C52 . Cl57 Cl55 . 41.5(4) yes
C53 . Cl57 Cl55 . 45.9(12) yes
C52 . Cl57 Cl56 . 61.4(8) yes
C53 . Cl57 Cl56 . 71.5(16) yes
Cl55 . Cl57 Cl56 . 30.3(6) yes
C52 . Cl57 Cl60 . 65.7(7) yes
C53 . Cl57 Cl60 . 50.6(18) yes
Cl55 . Cl57 Cl60 . 82.3(5) yes
Cl56 . Cl57 Cl60 . 112.5(8) yes
Cl55 . Cl58 C52 . 47.0(4) yes
Cl55 . Cl58 C53 . 48.5(10) yes
C52 . Cl58 C53 . 10.9(12) yes
Cl55 . Cl58 Cl56 . 28.5(8) yes
C52 . Cl58 Cl56 . 71.7(9) yes
C53 . Cl58 Cl56 . 75.7(13) yes
Cl55 . Cl58 Cl59 . 79.0(9) yes
C52 . Cl58 Cl59 . 66.7(10) yes
C53 . Cl58 Cl59 . 55.9(16) yes
Cl56 . Cl58 Cl59 . 102.8(13) yes
Cl55 . Cl58 Cl60 . 76.8(4) yes
C52 . Cl58 Cl60 . 53.3(6) yes
C53 . Cl58 Cl60 . 42.9(14) yes
Cl56 . Cl58 Cl60 . 104.1(10) yes
Cl59 . Cl58 Cl60 . 16.5(7) yes
C53 . Cl59 C52 . 19.3(19) yes
C53 . Cl59 Cl55 . 49.3(15) yes
C52 . Cl59 Cl55 . 44.1(5) yes
C53 . Cl59 Cl56 . 72(2) yes
C52 . Cl59 Cl56 . 56.9(9) yes
Cl55 . Cl59 Cl56 . 34.5(5) yes
C53 . Cl59 Cl58 . 87(3) yes
C52 . Cl59 Cl58 . 68.1(11) yes
Cl55 . Cl59 Cl58 . 68.5(9) yes
Cl56 . Cl59 Cl58 . 36.1(7) yes
C53 . Cl59 Cl60 . 64(2) yes
C52 . Cl59 Cl60 . 82.2(12) yes
Cl55 . Cl59 Cl60 . 102.5(12) yes
Cl56 . Cl59 Cl60 . 134.6(13) yes
Cl58 . Cl59 Cl60 . 145.2(16) yes
C52 . Cl60 Cl58 . 45.3(6) yes
C52 . Cl60 C53 . 17(2) yes
Cl58 . Cl60 C53 . 62(3) yes
C52 . Cl60 Cl60 5_756 130.5(4) yes
Cl58 . Cl60 Cl60 5_756 147.4(3) yes
C53 . Cl60 Cl60 5_756 120(2) yes
C52 . Cl60 Cl57 . 55.4(6) yes
Cl58 . Cl60 Cl57 . 10.5(4) yes
C53 . Cl60 Cl57 . 73(3) yes
Cl60 5_756 Cl60 Cl57 . 141.7(4) yes
C52 . Cl60 Cl59 . 60.4(10) yes
Cl58 . Cl60 Cl59 . 18.3(10) yes
C53 . Cl60 Cl59 . 76(3) yes
Cl60 5_756 Cl60 Cl59 . 152.2(10) yes
Cl57 . Cl60 Cl59 . 15.2(11) yes

loop_
_geom_bond_atom_site_label_1
_geom_bond_atom_site_label_2
_geom_bond_site_symmetry_2
_geom_bond_distance
_geom_bond_publ_flag
Br1 C2 . 1.897(3) yes
C2 C3 . 1.380(5) yes
C2 C47 . 1.370(4) yes
C3 C4 . 1.386(4) yes
C3 H51 . 0.914 no
C4 C5 . 1.399(4) yes
C4 H50 . 0.927 no
C5 C6 . 1.481(4) yes
C5 C46 . 1.394(4) yes
C6 Si7 . 1.878(3) yes
C6 C10 . 1.352(4) yes
Si7 C8 . 1.868(3) yes
Si7 C38 . 1.850(3) yes
Si7 C42 . 1.854(3) yes
C8 C9 . 1.356(4) yes
C8 C33 . 1.478(4) yes
C9 C10 . 1.497(4) yes
C9 C22 . 1.491(4) yes
C10 C11 . 1.487(4) yes
C11 C12 . 1.387(4) yes
C11 C16 . 1.389(4) yes
C12 C13 . 1.378(5) yes
C12 H21 . 0.939 no
C13 C14 . 1.361(6) yes
C13 H20 . 0.921 no
C14 C15 . 1.369(6) yes
C14 H19 . 0.919 no
C15 C16 . 1.390(5) yes
C15 H18 . 0.904 no
C16 H17 . 0.926 no
C22 C23 . 1.390(5) yes
C22 C27 . 1.386(5) yes
C23 C24 . 1.384(6) yes
C23 H32 . 0.924 no
C24 C25 . 1.356(7) yes
C24 H31 . 0.913 no
C25 C26 . 1.372(7) yes
C25 H30 . 0.915 no
C26 C27 . 1.391(6) yes
C26 H29 . 0.919 no
C27 H28 . 0.939 no
C33 C35 5_655 1.392(4) yes
C33 C34 . 1.389(4) yes
C34 C35 . 1.384(4) yes
C34 H37 . 0.929 no
C35 H36 . 0.922 no
C38 H39 . 0.944 no
C38 H40 . 0.939 no
C38 H41 . 0.932 no
C42 H43 . 0.949 no
C42 H44 . 0.941 no
C42 H45 . 0.941 no
C46 C47 . 1.392(4) yes
C46 H49 . 0.933 no
C47 H48 . 0.936 no
C52 Cl54 . 1.800(9) yes
C52 Cl55 . 1.639(9) yes
C52 Cl56 . 1.72(2) yes
C52 Cl57 . 1.716(14) yes
C52 Cl58 . 1.684(17) yes
C52 Cl59 . 1.667(18) yes
C52 Cl60 . 1.899(13) yes
C53 Cl54 . 1.80(4) yes
C53 Cl55 . 1.80(5) yes
C53 Cl56 . 2.18(7) yes
C53 Cl57 . 2.04(6) yes
C53 Cl58 . 2.15(7) yes
C53 Cl59 . 1.78(5) yes
C53 Cl60 . 1.65(4) yes
Cl54 Cl56 . 1.979(16) yes
Cl55 Cl56 . 1.334(17) yes
Cl55 Cl57 . 2.466(14) yes
Cl55 Cl58 . 2.230(13) yes
Cl55 Cl59 . 2.353(17) yes
Cl56 Cl57 . 1.65(2) yes
Cl56 Cl58 . 1.155(18) yes
Cl56 Cl59 . 1.91(2) yes
Cl57 Cl60 . 1.786(16) yes
Cl58 Cl59 . 1.29(3) yes
Cl58 Cl60 . 2.343(15) yes
Cl59 Cl60 . 1.17(2) yes
Cl60 Cl60 5_756 2.363(7) yes
